data_7016596
loop_
_publ_author_name
'Albers, Thomas'
'Baker Ne\'e Johnstone, Julia'
'Coles, Simon J.'
'Edwards, Peter G.'
'Kariuki, Benson'
'Newman, Paul D.'

_publ_section_title
;
 Iron(ii) template synthesis of benzannulated triphospha- and
 triarsamacrocycles.
;
_journal_issue 37
_journal_name_full 'Dalton transactions (Cambridge, England : 2003)'
_journal_page_first 9525
_journal_page_last 9532
_journal_paper_doi 10.1039/c0dt01724h
_journal_volume 40
_journal_year 2011
_chemical_formula_moiety 'C41 H29 F2 Fe P3, C24 H20 B, 4(C2 H3 N)'
_chemical_formula_sum 'C73 H62 B F2 Fe N4 P3'
_chemical_formula_weight 1192.84
_chemical_name_systematic
;
?
;
_space_group_IT_number 14
_symmetry_cell_setting monoclinic
_symmetry_space_group_name_Hall '-P 2ybc'
_symmetry_space_group_name_H-M 'P 1 21/c 1'
_atom_sites_solution_hydrogens geom
_atom_sites_solution_primary direct
_atom_sites_solution_secondary difmap
_audit_creation_method SHELXL-97
_cell_angle_alpha 90.00
_cell_angle_beta 102.6900(10)
_cell_angle_gamma 90.00
_cell_formula_units_Z 4
_cell_length_a 15.6204(3)
_cell_length_b 14.7050(3)
_cell_length_c 27.0880(6)
_cell_measurement_reflns_used 6241
_cell_measurement_temperature 150(2)
_cell_measurement_theta_max 26.01
_cell_measurement_theta_min 2.96
_cell_volume 6070.1(2)
_computing_cell_refinement DENZO/SCALEPACK
_computing_data_collection 'cOLLECT,Nonius BV, 1997-2001'
_computing_data_reduction DENZO/SCALEPACK
_computing_structure_refinement SHELXL-97
_computing_structure_solution SHELXs-97
_diffrn_ambient_temperature 150(2)
_diffrn_measured_fraction_theta_full 0.988
_diffrn_measured_fraction_theta_max 0.988
_diffrn_measurement_device_type 'Nonius KappaCCD'
_diffrn_measurement_method 'CCD scans'
_diffrn_radiation_monochromator graphite
_diffrn_radiation_source 'fine-focus sealed tube'
_diffrn_radiation_type MoK\a
_diffrn_radiation_wavelength 0.71073
_diffrn_reflns_av_R_equivalents 0.1505
_diffrn_reflns_av_sigmaI/netI 0.1901
_diffrn_reflns_limit_h_max 19
_diffrn_reflns_limit_h_min -17
_diffrn_reflns_limit_k_max 18
_diffrn_reflns_limit_k_min -15
_diffrn_reflns_limit_l_max 33
_diffrn_reflns_limit_l_min -33
_diffrn_reflns_number 37113
_diffrn_reflns_theta_full 26.01
_diffrn_reflns_theta_max 26.01
_diffrn_reflns_theta_min 2.96
_exptl_absorpt_coefficient_mu 0.381
_exptl_absorpt_correction_T_max 0.9943
_exptl_absorpt_correction_T_min 0.9812
_exptl_absorpt_correction_type empirical
_exptl_absorpt_process_details Denzo/Scalepack
_exptl_crystal_colour yellow
_exptl_crystal_density_diffrn 1.305
_exptl_crystal_density_method 'not measured'
_exptl_crystal_description block
_exptl_crystal_F_000 2488
_exptl_crystal_size_max 0.05
_exptl_crystal_size_mid 0.04
_exptl_crystal_size_min 0.02
_refine_diff_density_max 1.602
_refine_diff_density_min -0.709
_refine_diff_density_rms 0.092
_refine_ls_extinction_method none
_refine_ls_goodness_of_fit_ref 0.970
_refine_ls_hydrogen_treatment constr
_refine_ls_matrix_type full
_refine_ls_number_parameters 791
_refine_ls_number_reflns 11801
_refine_ls_number_restraints 60
_refine_ls_restrained_S_all 0.969
_refine_ls_R_factor_all 0.1707
_refine_ls_R_factor_gt 0.0784
_refine_ls_shift/su_max 0.001
_refine_ls_shift/su_mean 0.000
_refine_ls_structure_factor_coef Fsqd
_refine_ls_weighting_details 'calc w=1/[\s^2^(Fo^2^)+(0.0884P)^2^+0.0000P] where P=(Fo^2^+2Fc^2^)/3'
_refine_ls_weighting_scheme calc
_refine_ls_wR_factor_gt 0.1615
_refine_ls_wR_factor_ref 0.1946
_reflns_number_gt 6241
_reflns_number_total 11801
_reflns_threshold_expression >2sigma(I)
_cod_data_source_file c0dt01724h.txt
_cod_data_source_block s92
_cod_depositor_comments
;
The following automatic conversions were performed:

'_symmetry_cell_setting' value 'Monoclinic' changed to 'monoclinic'
according to /home/saulius/struct/CIF-dictionaries/cif_core.dic
dictionary named 'cif_core.dic' version 2.4.1 from
2010-06-29.

'_atom_site_refinement_flags' value 'p' changed to 'P'
according to /home/saulius/struct/CIF-dictionaries/cif_core.dic
dictionary named 'cif_core.dic' version 2.4.1 from 2010-06-29 (3
times).

Automatic conversion script
Id: cif_fix_values 1715 2011-07-08 13:25:40Z adriana 
;
_cod_original_sg_symbol_H-M P2(1)/c
_cod_database_code 7016596

loop_
_symmetry_equiv_pos_as_xyz
'x, y, z'
'-x, y+1/2, -z+1/2'
'-x, -y, -z'
'x, -y-1/2, z-1/2'

loop_
_atom_site_label
_atom_site_type_symbol
_atom_site_fract_x
_atom_site_fract_y
_atom_site_fract_z
_atom_site_U_iso_or_equiv
_atom_site_adp_type
_atom_site_occupancy
_atom_site_symmetry_multiplicity
_atom_site_calc_flag
_atom_site_refinement_flags
_atom_site_disorder_assembly
_atom_site_disorder_group
Fe1 Fe 0.19179(4) 0.35860(5) 0.02557(2) 0.0205(2) Uani 1 1 d . . .
P1 P 0.26551(8) 0.35141(8) -0.03275(5) 0.0198(3) Uani 1 1 d . A .
P2 P 0.27515(8) 0.47126(8) 0.05566(4) 0.0205(3) Uani 1 1 d . . .
P3 P 0.29076(8) 0.27301(8) 0.06965(5) 0.0199(3) Uani 1 1 d . A .
F1 F 0.1637(3) 0.4761(3) -0.1115(2) 0.0559(14) Uani 0.67 1 d P . .
F2 F 0.1834(3) 0.6315(3) -0.00267(17) 0.0412(12) Uani 0.67 1 d P . .
F3 F 0.2525(4) 0.2648(4) 0.1747(2) 0.0746(17) Uani 0.67 1 d P . .
B1 B 0.7271(4) 0.1244(4) 0.1735(2) 0.0241(13) Uani 1 1 d . . .
C1 C 0.3297(3) 0.4552(3) -0.03298(17) 0.0195(11) Uani 1 1 d . . .
C2 C 0.3737(3) 0.4794(3) -0.07046(17) 0.0222(11) Uani 1 1 d . A .
H2 H 0.3703 0.4416 -0.0993 0.027 Uiso 1 1 calc R . .
C3 C 0.4225(3) 0.5587(3) -0.06546(18) 0.0255(12) Uani 1 1 d . . .
H3 H 0.4522 0.5756 -0.0911 0.031 Uiso 1 1 calc R A .
C4 C 0.4284(3) 0.6133(3) -0.02387(18) 0.0255(12) Uani 1 1 d . A .
H4 H 0.4619 0.6676 -0.0211 0.031 Uiso 1 1 calc R . .
C5 C 0.3856(3) 0.5900(3) 0.01470(18) 0.0224(11) Uani 1 1 d . . .
H5 H 0.3906 0.6272 0.0439 0.027 Uiso 1 1 calc R A .
C6 C 0.3356(3) 0.5110(3) 0.00903(17) 0.0207(11) Uani 1 1 d . A .
C7 C 0.3614(3) 0.4336(3) 0.10895(17) 0.0210(11) Uani 1 1 d . A .
C8 C 0.4207(3) 0.4908(3) 0.14035(17) 0.0236(11) Uani 1 1 d . . .
H8 H 0.4166 0.5548 0.1360 0.028 Uiso 1 1 calc R . .
C9 C 0.4855(3) 0.4534(3) 0.17789(17) 0.0259(12) Uani 1 1 d . . .
H9 H 0.5263 0.4921 0.1993 0.031 Uiso 1 1 calc R . .
C10 C 0.4916(3) 0.3610(4) 0.18448(18) 0.0279(12) Uani 1 1 d . . .
H10 H 0.5360 0.3365 0.2108 0.034 Uiso 1 1 calc R . .
C11 C 0.4344(3) 0.3031(3) 0.15370(17) 0.0236(11) Uani 1 1 d . A .
H11 H 0.4393 0.2391 0.1583 0.028 Uiso 1 1 calc R . .
C12 C 0.3686(3) 0.3403(3) 0.11533(17) 0.0215(11) Uani 1 1 d . . .
C13 C 0.3615(3) 0.2258(3) 0.03010(17) 0.0203(11) Uani 1 1 d . . .
C14 C 0.4271(3) 0.1617(3) 0.04655(18) 0.0229(11) Uani 1 1 d . A .
H14 H 0.4349 0.1363 0.0795 0.027 Uiso 1 1 calc R . .
C15 C 0.4807(3) 0.1352(3) 0.01487(19) 0.0273(12) Uani 1 1 d . . .
H15 H 0.5258 0.0918 0.0261 0.033 Uiso 1 1 calc R A .
C16 C 0.4687(3) 0.1718(3) -0.03318(18) 0.0268(12) Uani 1 1 d . A .
H16 H 0.5049 0.1521 -0.0551 0.032 Uiso 1 1 calc R . .
C17 C 0.4047(3) 0.2368(3) -0.04984(18) 0.0231(11) Uani 1 1 d . . .
H17 H 0.3977 0.2629 -0.0826 0.028 Uiso 1 1 calc R A .
C18 C 0.3508(3) 0.2631(3) -0.01761(18) 0.0207(11) Uani 1 1 d . A .
C19 C 0.2095(3) 0.3282(3) -0.09765(18) 0.0229(11) Uani 1 1 d . . .
C20 C 0.1681(3) 0.3949(4) -0.1293(2) 0.0347(13) Uani 1 1 d . A .
H20 H 0.1721 0.4519 -0.1230 0.040 Uiso 0.33 1 d P . .
C21 C 0.1163(4) 0.3766(4) -0.1765(2) 0.0426(15) Uani 1 1 d . . .
H21 H 0.0879 0.4246 -0.1973 0.051 Uiso 1 1 calc R A .
C22 C 0.1064(4) 0.2881(4) -0.1931(2) 0.0438(15) Uani 1 1 d . A .
H22 H 0.0717 0.2746 -0.2257 0.053 Uiso 1 1 calc R . .
C23 C 0.1472(4) 0.2188(4) -0.1620(2) 0.0473(16) Uani 1 1 d . . .
H23 H 0.1411 0.1575 -0.1733 0.057 Uiso 1 1 calc R A .
C24 C 0.1967(4) 0.2389(4) -0.1143(2) 0.0410(15) Uani 1 1 d . A .
H24 H 0.2224 0.1908 -0.0926 0.049 Uiso 1 1 calc R . .
C25 C 0.2288(3) 0.5718(3) 0.07856(18) 0.0234(11) Uani 1 1 d . . .
C26 C 0.1898(3) 0.6397(3) 0.04600(19) 0.0282(12) Uani 1 1 d . . .
H26 H 0.1872 0.6420 0.0131 0.030 Uiso 0.33 1 d P . .
C27 C 0.1460(3) 0.7120(3) 0.0620(2) 0.0356(14) Uani 1 1 d . . .
H27 H 0.1216 0.7589 0.0390 0.043 Uiso 1 1 calc R . .
C28 C 0.1384(3) 0.7149(4) 0.1115(2) 0.0380(14) Uani 1 1 d . . .
H28 H 0.1072 0.7635 0.1226 0.046 Uiso 1 1 calc R . .
C29 C 0.1753(4) 0.6484(4) 0.1454(2) 0.0425(15) Uani 1 1 d . . .
H29 H 0.1699 0.6510 0.1796 0.051 Uiso 1 1 calc R . .
C30 C 0.2207(3) 0.5771(4) 0.1286(2) 0.0321(13) Uani 1 1 d . . .
H30 H 0.2466 0.5312 0.1518 0.038 Uiso 1 1 calc R . .
C31 C 0.2589(3) 0.1775(3) 0.10389(18) 0.0231(11) Uani 1 1 d . . .
C32 C 0.2454(3) 0.1839(4) 0.15231(19) 0.0297(12) Uani 1 1 d . A .
H32 H 0.2578 0.2348 0.1706 0.030 Uiso 0.33 1 d P . .
C33 C 0.2093(3) 0.1155(4) 0.1756(2) 0.0358(13) Uani 1 1 d . . .
H33 H 0.2010 0.1230 0.2090 0.043 Uiso 1 1 calc R A .
C34 C 0.1854(3) 0.0360(4) 0.1495(2) 0.0376(14) Uani 1 1 d . A .
H34 H 0.1605 -0.0123 0.1650 0.045 Uiso 1 1 calc R . .
C35 C 0.1978(4) 0.0264(4) 0.1011(2) 0.0414(14) Uani 1 1 d . . .
H35 H 0.1821 -0.0288 0.0832 0.050 Uiso 1 1 calc R A .
C36 C 0.2331(3) 0.0969(4) 0.0783(2) 0.0386(14) Uani 1 1 d . A .
H36 H 0.2398 0.0901 0.0445 0.046 Uiso 1 1 calc R . .
C37 C 0.0888(5) 0.3856(6) 0.0613(2) 0.027(3) Uani 0.50 1 d PGU A 1
H37 H 0.0952 0.4097 0.0945 0.033 Uiso 0.50 1 calc PR A 1
C38 C 0.0773(5) 0.4368(4) 0.0159(3) 0.031(3) Uani 0.50 1 d PGU A 1
H38 H 0.0747 0.5012 0.0133 0.037 Uiso 0.50 1 calc PR A 1
C39 C 0.0704(6) 0.3748(6) -0.0250(2) 0.029(3) Uani 0.50 1 d PGU A 1
H39 H 0.0623 0.3905 -0.0597 0.035 Uiso 0.50 1 calc PR A 1
C40 C 0.0775(6) 0.2853(4) -0.0049(3) 0.026(3) Uani 0.50 1 d PGU A 1
H40 H 0.0752 0.2306 -0.0237 0.031 Uiso 0.50 1 calc PR A 1
C41 C 0.0889(6) 0.2919(5) 0.0485(3) 0.033(4) Uani 0.50 1 d PGU A 1
H41 H 0.0955 0.2424 0.0716 0.040 Uiso 0.50 1 calc PR A 1
C37' C 0.0817(3) 0.4176(4) 0.0421(2) 0.027(3) Uani 0.50 1 d PGU A 2
H37' H 0.0817 0.4721 0.0609 0.032 Uiso 0.50 1 calc PR A 2
C38' C 0.0717(3) 0.4111(4) -0.0112(2) 0.022(3) Uani 0.50 1 d PGU A 2
H38' H 0.0637 0.4606 -0.0343 0.026 Uiso 0.50 1 calc PR A 2
C39' C 0.0755(3) 0.3177(5) -0.02384(18) 0.025(3) Uani 0.50 1 d PGU A 2
H39' H 0.0706 0.2937 -0.0569 0.029 Uiso 0.50 1 calc PR A 2
C40' C 0.0880(2) 0.2664(3) 0.0216(2) 0.023(3) Uani 0.50 1 d PGU A 2
H40' H 0.0928 0.2021 0.0243 0.028 Uiso 0.50 1 calc PR A 2
C41' C 0.0918(2) 0.3282(4) 0.06236(18) 0.020(3) Uani 0.50 1 d PGU A 2
H41' H 0.0997 0.3124 0.0971 0.024 Uiso 0.50 1 calc PR A 2
C42 C 0.6289(2) 0.1032(3) 0.18440(14) 0.0238(11) Uani 1 1 d G . .
C43 C 0.6060(2) 0.1364(3) 0.22794(13) 0.0293(12) Uani 1 1 d G . .
H43 H 0.6483 0.1710 0.2510 0.035 Uiso 1 1 calc R . .
C44 C 0.5242(3) 0.1218(3) 0.2396(2) 0.0318(13) Uani 1 1 d . . .
H44 H 0.5113 0.1471 0.2694 0.038 Uiso 1 1 calc R . .
C45 C 0.4616(3) 0.0694(3) 0.20677(19) 0.0290(12) Uani 1 1 d . . .
H45 H 0.4057 0.0585 0.2140 0.035 Uiso 1 1 calc R . .
C46 C 0.4824(3) 0.0340(3) 0.16405(19) 0.0312(13) Uani 1 1 d . . .
H46 H 0.4405 -0.0017 0.1415 0.037 Uiso 1 1 calc R . .
C47 C 0.5641(3) 0.0499(3) 0.15332(18) 0.0285(12) Uani 1 1 d . . .
H47 H 0.5767 0.0236 0.1237 0.034 Uiso 1 1 calc R . .
C48 C 0.7546(3) 0.2275(3) 0.19314(17) 0.0215(11) Uani 1 1 d . . .
C49 C 0.7006(3) 0.3026(3) 0.17580(18) 0.0228(11) Uani 1 1 d . . .
H49 H 0.6474 0.2921 0.1517 0.027 Uiso 1 1 calc R . .
C50 C 0.7205(3) 0.3905(3) 0.19164(18) 0.0273(12) Uani 1 1 d . . .
H50 H 0.6821 0.4387 0.1779 0.033 Uiso 1 1 calc R . .
C51 C 0.7966(3) 0.4087(3) 0.22776(18) 0.0289(12) Uani 1 1 d . . .
H51 H 0.8107 0.4690 0.2393 0.035 Uiso 1 1 calc R . .
C52 C 0.8515(3) 0.3368(3) 0.24652(19) 0.0296(13) Uani 1 1 d . . .
H52 H 0.9037 0.3479 0.2713 0.035 Uiso 1 1 calc R . .
C53 C 0.8308(3) 0.2490(3) 0.22953(16) 0.0209(11) Uani 1 1 d . . .
H53 H 0.8699 0.2013 0.2431 0.025 Uiso 1 1 calc R . .
C54 C 0.7229(3) 0.1109(3) 0.11268(17) 0.0203(11) Uani 1 1 d . . .
C55 C 0.7156(3) 0.1809(3) 0.07663(18) 0.0264(12) Uani 1 1 d . . .
H55 H 0.7172 0.2421 0.0880 0.032 Uiso 1 1 calc R . .
C56 C 0.7063(3) 0.1647(4) 0.02585(19) 0.0292(12) Uani 1 1 d . . .
H56 H 0.7018 0.2146 0.0031 0.035 Uiso 1 1 calc R . .
C57 C 0.7035(3) 0.0773(3) 0.00734(18) 0.0267(12) Uani 1 1 d . . .
H57 H 0.6971 0.0664 -0.0279 0.032 Uiso 1 1 calc R . .
C58 C 0.7102(3) 0.0057(3) 0.04102(19) 0.0277(12) Uani 1 1 d . . .
H58 H 0.7075 -0.0552 0.0290 0.033 Uiso 1 1 calc R . .
C59 C 0.7207(3) 0.0228(3) 0.09226(19) 0.0271(12) Uani 1 1 d . . .
H59 H 0.7268 -0.0275 0.1148 0.033 Uiso 1 1 calc R . .
C60 C 0.7990(3) 0.0515(3) 0.20509(17) 0.0235(11) Uani 1 1 d . . .
C61 C 0.7867(3) -0.0051(3) 0.24357(19) 0.0286(12) Uani 1 1 d . . .
H61 H 0.7306 -0.0065 0.2518 0.034 Uiso 1 1 calc R . .
C62 C 0.8525(4) -0.0601(4) 0.27084(19) 0.0342(13) Uani 1 1 d . . .
H62 H 0.8407 -0.0985 0.2968 0.041 Uiso 1 1 calc R . .
C63 C 0.9358(3) -0.0591(4) 0.2603(2) 0.0344(14) Uani 1 1 d . . .
H63 H 0.9814 -0.0960 0.2792 0.041 Uiso 1 1 calc R . .
C64 C 0.9511(3) -0.0040(4) 0.2220(2) 0.0311(13) Uani 1 1 d . . .
H64 H 1.0075 -0.0029 0.2143 0.037 Uiso 1 1 calc R . .
C65 C 0.8843(3) 0.0497(3) 0.19489(19) 0.0268(12) Uani 1 1 d . . .
H65 H 0.8961 0.0868 0.1684 0.032 Uiso 1 1 calc R . .
N1 N 0.0033(4) 0.0937(5) -0.0605(3) 0.085(2) Uani 1 1 d . . .
C66 C 0.0276(4) 0.0220(5) -0.0626(2) 0.0509(17) Uani 1 1 d . . .
C67 C 0.0561(4) -0.0713(4) -0.0642(2) 0.0528(17) Uani 1 1 d . . .
H67A H 0.0504 -0.1026 -0.0332 0.079 Uiso 1 1 calc R . .
H67B H 0.1176 -0.0725 -0.0671 0.079 Uiso 1 1 calc R . .
H67C H 0.0196 -0.1019 -0.0936 0.079 Uiso 1 1 calc R . .
N2 N 0.0253(4) 0.2270(4) 0.1675(2) 0.0588(15) Uani 1 1 d . . .
C68 C -0.0286(4) 0.2738(4) 0.1465(2) 0.0388(14) Uani 1 1 d . . .
C69 C -0.0982(4) 0.3339(5) 0.1201(2) 0.0528(17) Uani 1 1 d . . .
H69A H -0.1396 0.3457 0.1417 0.079 Uiso 1 1 calc R . .
H69B H -0.1291 0.3048 0.0886 0.079 Uiso 1 1 calc R . .
H69C H -0.0725 0.3914 0.1122 0.079 Uiso 1 1 calc R . .
N3 N 0.3499(3) 0.3629(4) -0.19179(19) 0.0523(14) Uani 1 1 d . . .
C70 C 0.3566(4) 0.2867(5) -0.1967(2) 0.0401(15) Uani 1 1 d . . .
C71 C 0.3650(4) 0.1895(4) -0.2024(3) 0.0618(19) Uani 1 1 d . . .
H71A H 0.4059 0.1651 -0.1726 0.093 Uiso 1 1 calc R . .
H71B H 0.3873 0.1769 -0.2328 0.093 Uiso 1 1 calc R . .
H71C H 0.3074 0.1607 -0.2055 0.093 Uiso 1 1 calc R . .
N4 N 0.5843(4) 0.2539(4) -0.1270(2) 0.0636(16) Uani 1 1 d . . .
C72 C 0.6225(4) 0.2126(4) -0.1506(2) 0.0402(15) Uani 1 1 d . . .
C73 C 0.6701(4) 0.1597(4) -0.1804(2) 0.0456(15) Uani 1 1 d . . .
H73A H 0.7179 0.1270 -0.1579 0.068 Uiso 1 1 calc R . .
H73B H 0.6945 0.2001 -0.2026 0.068 Uiso 1 1 calc R . .
H73C H 0.6303 0.1158 -0.2010 0.068 Uiso 1 1 calc R . .

loop_
_atom_site_aniso_label
_atom_site_aniso_U_11
_atom_site_aniso_U_22
_atom_site_aniso_U_33
_atom_site_aniso_U_23
_atom_site_aniso_U_13
_atom_site_aniso_U_12
Fe1 0.0142(4) 0.0246(4) 0.0235(4) 0.0016(3) 0.0056(3) 0.0009(3)
P1 0.0168(6) 0.0228(7) 0.0203(6) -0.0002(5) 0.0049(5) 0.0003(5)
P2 0.0183(7) 0.0233(7) 0.0210(7) 0.0005(6) 0.0065(5) 0.0012(5)
P3 0.0176(7) 0.0231(7) 0.0201(6) 0.0012(5) 0.0063(5) 0.0008(5)
F1 0.058(3) 0.047(3) 0.054(3) 0.009(3) -0.005(3) 0.006(3)
F2 0.044(3) 0.048(3) 0.034(3) 0.012(2) 0.012(2) 0.011(2)
F3 0.075(4) 0.088(5) 0.068(4) -0.010(4) 0.031(3) -0.018(3)
B1 0.024(3) 0.027(3) 0.023(3) 0.005(3) 0.008(2) 0.001(2)
C1 0.017(3) 0.021(3) 0.019(2) 0.005(2) 0.0013(19) 0.000(2)
C2 0.024(3) 0.021(3) 0.023(3) -0.003(2) 0.009(2) 0.002(2)
C3 0.024(3) 0.034(3) 0.020(3) 0.006(2) 0.009(2) 0.002(2)
C4 0.021(3) 0.025(3) 0.030(3) 0.004(2) 0.005(2) -0.003(2)
C5 0.020(3) 0.024(3) 0.021(3) -0.001(2) 0.001(2) 0.001(2)
C6 0.017(2) 0.023(3) 0.021(3) 0.009(2) 0.001(2) 0.004(2)
C7 0.018(3) 0.025(3) 0.021(3) -0.003(2) 0.008(2) 0.002(2)
C8 0.023(3) 0.026(3) 0.023(3) -0.003(2) 0.009(2) 0.002(2)
C9 0.025(3) 0.033(3) 0.019(3) -0.010(2) 0.003(2) 0.002(2)
C10 0.019(3) 0.039(3) 0.024(3) -0.003(2) 0.001(2) 0.007(2)
C11 0.020(3) 0.030(3) 0.021(3) 0.004(2) 0.005(2) 0.005(2)
C12 0.019(3) 0.030(3) 0.018(2) 0.000(2) 0.009(2) -0.003(2)
C13 0.015(2) 0.026(3) 0.021(3) 0.002(2) 0.006(2) -0.001(2)
C14 0.021(3) 0.023(3) 0.022(3) 0.003(2) 0.000(2) 0.000(2)
C15 0.021(3) 0.022(3) 0.037(3) -0.004(2) 0.003(2) 0.003(2)
C16 0.023(3) 0.031(3) 0.030(3) -0.008(2) 0.013(2) 0.001(2)
C17 0.023(3) 0.021(3) 0.025(3) -0.002(2) 0.005(2) -0.006(2)
C18 0.014(2) 0.019(3) 0.030(3) -0.006(2) 0.006(2) -0.004(2)
C19 0.014(3) 0.027(3) 0.029(3) 0.001(2) 0.005(2) 0.000(2)
C20 0.037(3) 0.029(3) 0.036(3) -0.001(3) 0.004(3) 0.007(3)
C21 0.047(4) 0.050(4) 0.028(3) 0.011(3) 0.004(3) 0.008(3)
C22 0.039(3) 0.061(4) 0.028(3) -0.002(3) 0.000(3) -0.010(3)
C23 0.055(4) 0.042(4) 0.038(4) -0.006(3) -0.006(3) -0.013(3)
C24 0.040(3) 0.039(4) 0.038(3) -0.008(3) -0.004(3) -0.006(3)
C25 0.016(3) 0.027(3) 0.026(3) -0.001(2) 0.003(2) 0.000(2)
C26 0.028(3) 0.029(3) 0.027(3) -0.002(2) 0.003(2) 0.000(2)
C27 0.035(3) 0.020(3) 0.048(4) 0.002(3) -0.001(3) 0.006(2)
C28 0.032(3) 0.035(3) 0.048(4) -0.013(3) 0.013(3) 0.005(3)
C29 0.048(4) 0.047(4) 0.037(3) -0.002(3) 0.019(3) 0.011(3)
C30 0.033(3) 0.033(3) 0.034(3) 0.004(2) 0.016(2) 0.004(2)
C31 0.017(3) 0.026(3) 0.025(3) 0.005(2) 0.002(2) 0.005(2)
C32 0.035(3) 0.025(3) 0.034(3) -0.001(3) 0.018(2) 0.001(2)
C33 0.040(3) 0.037(3) 0.035(3) 0.009(3) 0.019(3) 0.005(3)
C34 0.029(3) 0.038(4) 0.048(4) 0.014(3) 0.013(3) 0.001(2)
C35 0.051(4) 0.034(3) 0.040(4) 0.004(3) 0.011(3) -0.005(3)
C36 0.044(3) 0.034(3) 0.041(3) 0.004(3) 0.016(3) -0.006(3)
C37 0.012(5) 0.044(7) 0.031(6) -0.010(6) 0.015(4) -0.010(5)
C38 0.022(5) 0.027(6) 0.042(6) 0.000(5) 0.001(5) -0.001(4)
C39 0.015(5) 0.035(7) 0.032(6) -0.004(6) -0.004(4) 0.003(5)
C40 0.018(5) 0.028(6) 0.031(6) 0.003(5) 0.007(5) -0.003(4)
C41 0.026(5) 0.033(6) 0.042(7) 0.003(6) 0.010(5) -0.002(5)
C37' 0.021(5) 0.029(6) 0.031(6) 0.006(5) 0.009(5) 0.004(4)
C38' 0.018(5) 0.024(6) 0.026(6) 0.004(5) 0.006(4) 0.000(4)
C39' 0.013(5) 0.033(6) 0.031(6) 0.004(5) 0.010(4) -0.005(5)
C40' 0.017(5) 0.023(5) 0.028(6) -0.005(5) 0.002(5) -0.006(4)
C41' 0.010(5) 0.026(6) 0.028(5) 0.006(5) 0.014(4) 0.001(5)
C42 0.021(3) 0.022(3) 0.027(3) 0.007(2) 0.002(2) 0.005(2)
C43 0.029(3) 0.026(3) 0.035(3) 0.003(2) 0.009(2) -0.004(2)
C44 0.033(3) 0.035(3) 0.033(3) 0.008(2) 0.018(2) 0.009(2)
C45 0.019(3) 0.034(3) 0.036(3) 0.016(3) 0.011(2) -0.001(2)
C46 0.024(3) 0.035(3) 0.029(3) 0.012(3) -0.005(2) -0.004(2)
C47 0.028(3) 0.038(3) 0.019(3) 0.000(2) 0.004(2) -0.007(2)
C48 0.022(3) 0.027(3) 0.019(2) 0.000(2) 0.011(2) -0.004(2)
C49 0.021(3) 0.025(3) 0.024(3) 0.001(2) 0.009(2) 0.002(2)
C50 0.036(3) 0.026(3) 0.024(3) 0.002(2) 0.015(2) 0.008(2)
C51 0.039(3) 0.023(3) 0.027(3) -0.001(2) 0.013(2) -0.006(2)
C52 0.023(3) 0.039(3) 0.027(3) 0.001(2) 0.006(2) -0.010(2)
C53 0.019(3) 0.028(3) 0.018(3) 0.004(2) 0.008(2) 0.000(2)
C54 0.016(2) 0.021(3) 0.024(3) -0.001(2) 0.006(2) -0.0011(19)
C55 0.026(3) 0.024(3) 0.030(3) -0.004(2) 0.008(2) 0.002(2)
C56 0.025(3) 0.032(3) 0.033(3) 0.005(2) 0.012(2) -0.003(2)
C57 0.025(3) 0.036(3) 0.019(3) -0.002(2) 0.006(2) 0.005(2)
C58 0.025(3) 0.027(3) 0.031(3) -0.005(2) 0.005(2) 0.002(2)
C59 0.023(3) 0.030(3) 0.029(3) 0.003(2) 0.007(2) -0.002(2)
C60 0.029(3) 0.019(3) 0.023(3) -0.007(2) 0.006(2) -0.005(2)
C61 0.028(3) 0.027(3) 0.030(3) -0.003(2) 0.007(2) -0.001(2)
C62 0.047(4) 0.030(3) 0.025(3) 0.005(2) 0.007(2) 0.003(3)
C63 0.030(3) 0.033(3) 0.035(3) -0.005(3) -0.004(2) 0.013(2)
C64 0.020(3) 0.037(3) 0.035(3) -0.003(3) 0.003(2) 0.004(2)
C65 0.028(3) 0.025(3) 0.029(3) -0.003(2) 0.009(2) -0.003(2)
N1 0.090(5) 0.051(4) 0.117(6) -0.017(4) 0.025(4) -0.010(4)
C66 0.047(4) 0.046(4) 0.060(4) -0.015(4) 0.014(3) -0.007(3)
C67 0.036(3) 0.068(5) 0.058(4) -0.009(4) 0.019(3) -0.003(3)
N2 0.052(4) 0.063(4) 0.065(4) -0.004(3) 0.018(3) 0.002(3)
C68 0.038(4) 0.049(4) 0.034(3) -0.004(3) 0.018(3) -0.017(3)
C69 0.029(3) 0.090(5) 0.043(4) 0.010(3) 0.016(3) -0.005(3)
N3 0.059(4) 0.053(4) 0.051(3) -0.001(3) 0.027(3) -0.005(3)
C70 0.040(4) 0.047(4) 0.038(4) -0.004(3) 0.018(3) -0.014(3)
C71 0.064(5) 0.054(4) 0.071(5) -0.011(4) 0.022(4) -0.011(3)
N4 0.075(4) 0.055(4) 0.068(4) -0.011(3) 0.031(3) -0.001(3)
C72 0.049(4) 0.030(3) 0.039(4) 0.001(3) 0.005(3) -0.008(3)
C73 0.051(4) 0.044(4) 0.044(4) 0.004(3) 0.015(3) 0.007(3)

loop_
_atom_type_symbol
_atom_type_description
_atom_type_scat_dispersion_real
_atom_type_scat_dispersion_imag
_atom_type_scat_source
C C 0.0033 0.0016 'International Tables Vol C Tables 4.2.6.8 and 6.1.1.4'
H H 0.0000 0.0000 'International Tables Vol C Tables 4.2.6.8 and 6.1.1.4'
N N 0.0061 0.0033 'International Tables Vol C Tables 4.2.6.8 and 6.1.1.4'
B B 0.0013 0.0007 'International Tables Vol C Tables 4.2.6.8 and 6.1.1.4'
F F 0.0171 0.0103 'International Tables Vol C Tables 4.2.6.8 and 6.1.1.4'
P P 0.1023 0.0942 'International Tables Vol C Tables 4.2.6.8 and 6.1.1.4'
Fe Fe 0.3463 0.8444 'International Tables Vol C Tables 4.2.6.8 and 6.1.1.4'

loop_
_geom_angle_atom_site_label_1
_geom_angle_atom_site_label_2
_geom_angle_atom_site_label_3
_geom_angle
C37' Fe1 C38' 40.21(7)
C37' Fe1 C41' 40.14(9)
C38' Fe1 C41' 67.27(12)
C41 Fe1 C40 39.70(14)
C37 Fe1 C40 66.64(17)
C41 Fe1 C38 66.64(16)
C37 Fe1 C38 39.69(13)
C40 Fe1 C38 66.58(16)
C37' Fe1 C39' 67.15(11)
C38' Fe1 C39' 39.87(6)
C41' Fe1 C39' 66.84(13)
C41 Fe1 C39 66.61(17)
C37 Fe1 C39 66.60(16)
C40 Fe1 C39 39.65(14)
C38 Fe1 C39 39.64(13)
C37' Fe1 C40' 67.07(13)
C38' Fe1 C40' 66.89(12)
C41' Fe1 C40' 39.76(9)
C39' Fe1 C40' 39.60(9)
C41 Fe1 P3 93.8(2)
C37 Fe1 P3 112.8(2)
C40 Fe1 P3 111.4(2)
C38 Fe1 P3 152.2(2)
C39 Fe1 P3 150.5(2)
C41 Fe1 P1 139.9(2)
C37 Fe1 P1 160.0(2)
C40 Fe1 P1 103.5(2)
C38 Fe1 P1 121.0(2)
C39 Fe1 P1 94.5(2)
P3 Fe1 P1 86.75(5)
C19 P1 C1 107.6(2)
C19 P1 C18 104.7(2)
C1 P1 C18 102.7(2)
C19 P1 Fe1 119.87(16)
C1 P1 Fe1 110.12(16)
C18 P1 Fe1 110.42(17)
C25 P2 C7 104.9(2)
C25 P2 C6 106.3(2)
C7 P2 C6 103.8(2)
C25 P2 Fe1 120.19(15)
C7 P2 Fe1 110.17(16)
C6 P2 Fe1 110.19(16)
C31 P3 C12 106.9(2)
C31 P3 C13 105.9(2)
C12 P3 C13 101.8(2)
C31 P3 Fe1 119.67(15)
C12 P3 Fe1 110.56(16)
C13 P3 Fe1 110.49(15)
C48 B1 C54 112.9(4)
C48 B1 C60 109.5(4)
C54 B1 C60 108.3(4)
C48 B1 C42 107.7(4)
C54 B1 C42 108.7(4)
C60 B1 C42 109.7(4)
C6 C1 C2 119.4(4)
C6 C1 P1 115.4(3)
C2 C1 P1 125.1(4)
C3 C2 C1 119.6(4)
C4 C3 C2 120.7(5)
C3 C4 C5 120.9(5)
C6 C5 C4 118.0(5)
C5 C6 C1 121.3(4)
C5 C6 P2 123.6(4)
C1 C6 P2 115.1(3)
C12 C7 C8 119.8(4)
C12 C7 P2 115.1(3)
C8 C7 P2 125.0(4)
C9 C8 C7 119.4(5)
C10 C9 C8 120.5(4)
C9 C10 C11 121.2(4)
C10 C11 C12 118.7(5)
C7 C12 C11 120.4(4)
C7 C12 P3 115.4(3)
C11 C12 P3 124.2(4)
C18 C13 C14 119.9(4)
C18 C13 P3 115.6(3)
C14 C13 P3 124.4(4)
C15 C14 C13 119.8(5)
C14 C15 C16 120.0(4)
C15 C16 C17 120.9(5)
C16 C17 C18 118.6(5)
C13 C18 C17 120.7(4)
C13 C18 P1 114.9(4)
C17 C18 P1 124.3(4)
C20 C19 C24 117.4(4)
C20 C19 P1 122.2(4)
C24 C19 P1 119.8(4)
F1 C20 C19 118.8(5)
F1 C20 C21 117.2(5)
C19 C20 C21 122.7(5)
C22 C21 C20 119.2(5)
C21 C22 C23 119.6(5)
C24 C23 C22 119.9(5)
C23 C24 C19 121.1(5)
C26 C25 C30 117.4(5)
C26 C25 P2 121.6(4)
C30 C25 P2 120.5(4)
F2 C26 C25 120.1(5)
F2 C26 C27 117.0(5)
C25 C26 C27 122.3(5)
C28 C27 C26 119.0(5)
C27 C28 C29 121.0(5)
C28 C29 C30 118.9(5)
C25 C30 C29 121.4(5)
C32 C31 C36 116.5(5)
C32 C31 P3 123.4(4)
C36 C31 P3 119.3(4)
F3 C32 C33 116.6(5)
F3 C32 C31 118.9(5)
C33 C32 C31 123.4(5)
C32 C33 C34 118.7(5)
C33 C34 C35 119.8(5)
C34 C35 C36 120.1(5)
C35 C36 C31 121.3(5)
C38 C37 C41 108.0
C38 C37 Fe1 70.3(3)
C41 C37 Fe1 70.1(3)
C39 C38 C37 108.0
C39 C38 Fe1 70.2(3)
C37 C38 Fe1 70.0(3)
C40 C39 C38 108.0
C40 C39 Fe1 70.1(3)
C38 C39 Fe1 70.1(3)
C41 C40 C39 108.0
C41 C40 Fe1 70.0(3)
C39 C40 Fe1 70.3(3)
C40 C41 C37 108.0
C40 C41 Fe1 70.3(3)
C37 C41 Fe1 70.2(3)
C38' C37' C41' 108.0
C38' C37' Fe1 70.28(13)
C41' C37' Fe1 70.59(12)
C37' C38' C39' 108.0
C37' C38' Fe1 69.51(17)
C39' C38' Fe1 70.95(17)
C40' C39' C38' 108.0
C40' C39' Fe1 70.37(12)
C38' C39' Fe1 69.18(14)
C41' C40' C39' 108.0
C41' C40' Fe1 69.34(17)
C39' C40' Fe1 70.03(10)
C40' C41' C37' 108.0
C40' C41' Fe1 70.90(18)
C37' C41' Fe1 69.28(12)
C43 C42 C47 114.7(3)
C43 C42 B1 120.4(3)
C47 C42 B1 124.9(4)
C42 C43 C44 123.6(3)
C43 C44 C45 119.2(5)
C46 C45 C44 118.8(5)
C45 C46 C47 120.8(5)
C46 C47 C42 122.8(5)
C53 C48 C49 114.2(4)
C53 C48 B1 124.0(4)
C49 C48 B1 121.7(4)
C50 C49 C48 123.8(4)
C49 C50 C51 120.0(4)
C52 C51 C50 118.4(5)
C51 C52 C53 120.6(4)
C52 C53 C48 122.9(4)
C55 C54 C59 114.2(4)
C55 C54 B1 125.9(4)
C59 C54 B1 119.8(4)
C56 C55 C54 123.0(5)
C55 C56 C57 120.9(5)
C56 C57 C58 118.6(5)
C57 C58 C59 119.9(5)
C58 C59 C54 123.3(5)
C61 C60 C65 115.3(4)
C61 C60 B1 126.4(4)
C65 C60 B1 118.2(4)
C60 C61 C62 123.0(5)
C61 C62 C63 120.1(5)
C64 C63 C62 119.0(5)
C63 C64 C65 120.1(5)
C64 C65 C60 122.5(5)
N1 C66 C67 177.7(8)
N2 C68 C69 179.2(7)
N3 C70 C71 179.3(7)
N4 C72 C73 179.4(7)

loop_
_geom_bond_atom_site_label_1
_geom_bond_atom_site_label_2
_geom_bond_distance
Fe1 C37' 2.060(5)
Fe1 C38' 2.070(3)
Fe1 C41' 2.078(5)
Fe1 C41 2.090(8)
Fe1 C37 2.090(8)
Fe1 C40 2.093(8)
Fe1 C38 2.093(8)
Fe1 C39' 2.094(4)
Fe1 C39 2.095(8)
Fe1 C40' 2.098(5)
Fe1 P3 2.1421(13)
Fe1 P1 2.1522(14)
P1 C19 1.816(5)
P1 C1 1.826(5)
P1 C18 1.841(5)
P2 C25 1.814(5)
P2 C7 1.831(4)
P2 C6 1.831(5)
P3 C31 1.812(5)
P3 C12 1.824(5)
P3 C13 1.836(5)
F1 C20 1.297(7)
F2 C26 1.306(6)
F3 C32 1.329(7)
B1 C48 1.633(7)
B1 C54 1.645(7)
B1 C60 1.649(7)
B1 C42 1.655(7)
C1 C6 1.390(6)
C1 C2 1.392(6)
C2 C3 1.384(7)
C3 C4 1.369(7)
C4 C5 1.401(7)
C5 C6 1.389(6)
C7 C12 1.384(6)
C7 C8 1.393(6)
C8 C9 1.382(6)
C9 C10 1.372(7)
C10 C11 1.374(7)
C11 C12 1.402(6)
C13 C18 1.380(6)
C13 C14 1.391(6)
C14 C15 1.380(7)
C15 C16 1.383(7)
C16 C17 1.385(7)
C17 C18 1.394(7)
C19 C20 1.369(7)
C19 C24 1.388(7)
C20 C21 1.380(7)
C21 C22 1.374(8)
C22 C23 1.386(8)
C23 C24 1.383(7)
C25 C26 1.383(7)
C25 C30 1.391(7)
C26 C27 1.383(7)
C27 C28 1.373(8)
C28 C29 1.378(8)
C29 C30 1.397(7)
C31 C32 1.377(7)
C31 C36 1.387(7)
C32 C33 1.372(7)
C33 C34 1.375(8)
C34 C35 1.376(8)
C35 C36 1.380(7)
C37 C38 1.4200
C37 C41 1.4200
C38 C39 1.4200
C39 C40 1.4200
C40 C41 1.4200
C37' C38' 1.4200
C37' C41' 1.4200
C38' C39' 1.4200
C39' C40' 1.4200
C40' C41' 1.4200
C42 C43 1.3943
C42 C47 1.404(6)
C43 C44 1.398(6)
C44 C45 1.399(7)
C45 C46 1.371(7)
C46 C47 1.390(7)
C48 C53 1.405(6)
C48 C49 1.406(6)
C49 C50 1.375(7)
C50 C51 1.390(7)
C51 C52 1.385(7)
C52 C53 1.385(7)
C54 C55 1.406(7)
C54 C59 1.406(6)
C55 C56 1.372(7)
C56 C57 1.378(7)
C57 C58 1.381(7)
C58 C59 1.384(7)
C60 C61 1.380(7)
C60 C65 1.420(7)
C61 C62 1.386(7)
C62 C63 1.392(8)
C63 C64 1.377(8)
C64 C65 1.384(7)
N1 C66 1.126(8)
C66 C67 1.445(9)
N2 C68 1.138(7)
C68 C69 1.459(9)
N3 C70 1.136(7)
C70 C71 1.446(9)
N4 C72 1.140(8)
C72 C73 1.441(9)
